data_7118837
loop_
_publ_author_name
'Liu, Cai-Ming'
'Zhang, De-Qing'
'Zhu, Dao-Ben'

_publ_section_title
;
 A 3D MOF constructed from dysprosium(iii) oxalate and capping ligands:
 ferromagnetic coupling and field-induced two-step magnetic relaxation.
;
_journal_issue 26
_journal_name_full 'Chemical communications (Cambridge, England)'
_journal_page_first 4804
_journal_page_last 4807
_journal_paper_doi 10.1039/c6cc00498a
_journal_volume 52
_journal_year 2016
_chemical_formula_sum 'C15 H9 Dy N2 O6.5'
_chemical_formula_weight 483.74
_chemical_name_systematic
; 
 ? 
;
_space_group_IT_number 15
_symmetry_cell_setting monoclinic
_symmetry_space_group_name_Hall '-C 2yc'
_symmetry_space_group_name_H-M 'C 1 2/c 1'
_atom_sites_solution_hydrogens geom
_atom_sites_solution_primary direct
_atom_sites_solution_secondary difmap
_audit_creation_method SHELXL-97
_audit_update_record
;
2016-01-14 deposited with the CCDC.
2016-03-03 downloaded from the CCDC.
;
_cell_angle_alpha 90.00
_cell_angle_beta 101.24(3)
_cell_angle_gamma 90.00
_cell_formula_units_Z 8
_cell_length_a 13.666(3)
_cell_length_b 15.154(3)
_cell_length_c 15.228(3)
_cell_measurement_reflns_used 5668
_cell_measurement_temperature 173(2)
_cell_measurement_theta_max 31.0571
_cell_measurement_theta_min 1.3634
_cell_volume 3093.1(11)
_computing_cell_refinement SMART
_computing_data_collection 'SMART (Bruker, 2000)'
_computing_data_reduction 'SAINT (Bruker, 2000)'
_computing_molecular_graphics 'SHELXL-97 (Sheldrick, 1997)'
_computing_publication_material 'SHELXL-97 (Sheldrick, 1997)'
_computing_structure_refinement 'SHELXL-97 (Sheldrick, 1997)'
_computing_structure_solution 'SHELXS-97 (Sheldrick, 1990)'
_diffrn_ambient_temperature 173(2)
_diffrn_detector_area_resol_mean '15x15 microns'
_diffrn_measured_fraction_theta_full 0.998
_diffrn_measured_fraction_theta_max 0.998
_diffrn_measurement_device_type 'CCD area dtetector'
_diffrn_measurement_method 'phi and omega scans'
_diffrn_radiation_monochromator graphite
_diffrn_radiation_source 'fine-focus sealed tube'
_diffrn_radiation_type MoK\a
_diffrn_radiation_wavelength 0.71073
_diffrn_reflns_av_R_equivalents 0.0378
_diffrn_reflns_av_sigmaI/netI 0.0345
_diffrn_reflns_limit_h_max 17
_diffrn_reflns_limit_h_min -17
_diffrn_reflns_limit_k_max 19
_diffrn_reflns_limit_k_min -18
_diffrn_reflns_limit_l_max 19
_diffrn_reflns_limit_l_min -19
_diffrn_reflns_number 10844
_diffrn_reflns_theta_full 27.47
_diffrn_reflns_theta_max 27.47
_diffrn_reflns_theta_min 2.27
_exptl_absorpt_coefficient_mu 4.869
_exptl_absorpt_correction_T_max 1.0000
_exptl_absorpt_correction_T_min 0.7139
_exptl_absorpt_correction_type multi-scan
_exptl_crystal_colour 'light yellow'
_exptl_crystal_density_diffrn 2.077
_exptl_crystal_density_method 'not measured'
_exptl_crystal_description rod
_exptl_crystal_F_000 1848
_exptl_crystal_preparation 'Magnetic properties'
_exptl_crystal_recrystallization_method 'hydrothermal synthesize'
_exptl_crystal_size_max 0.21
_exptl_crystal_size_mid 0.06
_exptl_crystal_size_min 0.05
_refine_diff_density_max 1.635
_refine_diff_density_min -0.857
_refine_diff_density_rms 0.130
_refine_ls_extinction_method none
_refine_ls_goodness_of_fit_ref 1.106
_refine_ls_hydrogen_treatment constr
_refine_ls_matrix_type full
_refine_ls_number_parameters 222
_refine_ls_number_reflns 3537
_refine_ls_number_restraints 6
_refine_ls_restrained_S_all 1.109
_refine_ls_R_factor_all 0.0337
_refine_ls_R_factor_gt 0.0308
_refine_ls_shift/su_max 0.002
_refine_ls_shift/su_mean 0.000
_refine_ls_structure_factor_coef Fsqd
_refine_ls_weighting_details 'calc w=1/[\s^2^(Fo^2^)+(0.0190P)^2^+18.6355P] where P=(Fo^2^+2Fc^2^)/3'
_refine_ls_weighting_scheme calc
_refine_ls_wR_factor_gt 0.0638
_refine_ls_wR_factor_ref 0.0654
_reflns_number_gt 3345
_reflns_number_total 3537
_reflns_threshold_expression >2sigma(I)
_cod_data_source_file c6cc00498a2.cif
_cod_data_source_block 1
_cod_depositor_comments 'Adding full bibliography for 7118837.cif.'
_cod_original_cell_volume 3093.3(11)
_cod_original_sg_symbol_H-M C2/c
_cod_original_formula_sum 'C15 H9 Dy N2 O6.50'
_cod_database_code 7118837

loop_
_symmetry_equiv_pos_as_xyz
'x, y, z'
'-x, y, -z+1/2'
'x+1/2, y+1/2, z'
'-x+1/2, y+1/2, -z+1/2'
'-x, -y, -z'
'x, -y, z-1/2'
'-x+1/2, -y+1/2, -z'
'x+1/2, -y+1/2, z-1/2'

loop_
_atom_site_label
_atom_site_type_symbol
_atom_site_fract_x
_atom_site_fract_y
_atom_site_fract_z
_atom_site_U_iso_or_equiv
_atom_site_adp_type
_atom_site_occupancy
_atom_site_symmetry_multiplicity
_atom_site_calc_flag
_atom_site_refinement_flags
Dy1 Dy 0.577423(13) 0.176158(11) 0.578215(11) 0.01552(7) Uani 1 1 d .
C1 C 0.7214(4) 0.3268(3) 0.7154(3) 0.0327(11) Uani 1 1 d .
H1 H 0.7610 0.2767 0.7281 0.039 Uiso 1 1 calc R
C2 C 0.7557(4) 0.4051(3) 0.7585(4) 0.0397(12) Uani 1 1 d .
H2 H 0.8164 0.4068 0.7987 0.048 Uiso 1 1 calc R
C3 C 0.6990(4) 0.4790(3) 0.7410(3) 0.0407(13) Uani 1 1 d .
H3 H 0.7212 0.5322 0.7683 0.049 Uiso 1 1 calc R
C4 C 0.6065(4) 0.4749(3) 0.6813(3) 0.0331(11) Uani 1 1 d .
C5 C 0.5413(5) 0.5480(3) 0.6611(4) 0.0420(13) Uani 1 1 d .
H5 H 0.5610 0.6028 0.6859 0.050 Uiso 1 1 calc R
C6 C 0.4520(4) 0.5395(3) 0.6071(4) 0.0397(13) Uani 1 1 d .
H6 H 0.4104 0.5885 0.5962 0.048 Uiso 1 1 calc R
C7 C 0.4186(4) 0.4569(3) 0.5654(3) 0.0347(12) Uani 1 1 d .
C8 C 0.3251(4) 0.4444(4) 0.5085(4) 0.0417(13) Uani 1 1 d .
H8 H 0.2794 0.4906 0.4982 0.050 Uiso 1 1 calc R
C9 C 0.3019(4) 0.3649(4) 0.4688(4) 0.0438(14) Uani 1 1 d .
H9 H 0.2406 0.3564 0.4306 0.053 Uiso 1 1 calc R
C10 C 0.3711(3) 0.2956(4) 0.4860(4) 0.0357(11) Uani 1 1 d .
H10 H 0.3549 0.2419 0.4572 0.043 Uiso 1 1 calc R
C11 C 0.4824(3) 0.3833(3) 0.5805(3) 0.0246(9) Uani 1 1 d .
C12 C 0.5768(3) 0.3920(3) 0.6410(3) 0.0261(9) Uani 1 1 d .
C13 C 0.4598(3) 0.0246(3) 0.4648(2) 0.0183(8) Uani 1 1 d .
C14 C 0.7874(3) 0.2287(3) 0.5391(3) 0.0180(8) Uani 1 1 d .
C15 C 0.4453(3) 0.1429(3) 0.7229(3) 0.0182(8) Uani 1 1 d .
N1 N 0.6354(3) 0.3190(2) 0.6570(2) 0.0246(8) Uani 1 1 d .
N2 N 0.4583(3) 0.3031(2) 0.5411(2) 0.0242(8) Uani 1 1 d .
O1 O 0.4682(2) 0.10649(18) 0.46023(19) 0.0236(6) Uani 1 1 d .
O2 O 0.3938(2) -0.02340(19) 0.41945(19) 0.0235(6) Uani 1 1 d .
O3 O 0.7520(2) 0.17653(18) 0.58863(19) 0.0213(6) Uani 1 1 d .
O4 O 0.8768(2) 0.2505(2) 0.54580(19) 0.0245(6) Uani 1 1 d .
O5 O 0.4361(2) 0.1423(2) 0.63951(18) 0.0228(6) Uani 1 1 d .
O6 O 0.3775(2) 0.1454(2) 0.76720(18) 0.0220(6) Uani 1 1 d .
O1W O 0.5000 0.2474(8) 0.2500 0.210(7) Uani 1 2 d SU

loop_
_atom_site_aniso_label
_atom_site_aniso_U_11
_atom_site_aniso_U_22
_atom_site_aniso_U_33
_atom_site_aniso_U_23
_atom_site_aniso_U_13
_atom_site_aniso_U_12
Dy1 0.01410(10) 0.01337(10) 0.01830(10) 0.00016(7) 0.00123(7) -0.00135(7)
C1 0.033(3) 0.026(2) 0.035(2) -0.008(2) -0.003(2) -0.002(2)
C2 0.040(3) 0.038(3) 0.040(3) -0.016(2) 0.002(2) -0.015(2)
C3 0.058(4) 0.028(3) 0.038(3) -0.015(2) 0.016(2) -0.015(2)
C4 0.050(3) 0.019(2) 0.035(2) -0.0029(19) 0.022(2) 0.001(2)
C5 0.069(4) 0.019(2) 0.046(3) -0.001(2) 0.030(3) 0.002(2)
C6 0.059(4) 0.022(2) 0.048(3) 0.013(2) 0.036(3) 0.021(2)
C7 0.037(3) 0.030(3) 0.044(3) 0.016(2) 0.025(2) 0.016(2)
C8 0.034(3) 0.040(3) 0.056(3) 0.025(3) 0.022(2) 0.022(2)
C9 0.020(2) 0.054(4) 0.055(3) 0.028(3) 0.001(2) 0.005(2)
C10 0.017(2) 0.037(3) 0.050(3) 0.015(2) -0.001(2) -0.003(2)
C11 0.028(2) 0.017(2) 0.032(2) 0.0097(17) 0.0154(18) 0.0062(18)
C12 0.032(2) 0.020(2) 0.030(2) 0.0025(17) 0.0137(19) 0.0043(18)
C13 0.021(2) 0.0177(19) 0.0156(18) -0.0008(15) 0.0012(15) 0.0003(16)
C14 0.0170(19) 0.0147(18) 0.0224(19) 0.0004(16) 0.0042(16) 0.0057(16)
C15 0.020(2) 0.0146(18) 0.0193(18) -0.0018(15) 0.0007(16) -0.0003(15)
N1 0.0243(19) 0.0171(18) 0.0307(19) -0.0038(15) 0.0008(15) -0.0008(14)
N2 0.0177(17) 0.0227(18) 0.0319(19) 0.0082(15) 0.0038(14) 0.0021(15)
O1 0.0299(17) 0.0143(14) 0.0220(14) 0.0005(11) -0.0061(12) -0.0005(12)
O2 0.0236(15) 0.0149(14) 0.0281(15) -0.0024(12) -0.0050(12) 0.0006(12)
O3 0.0162(14) 0.0218(15) 0.0267(15) 0.0087(12) 0.0057(11) 0.0027(11)
O4 0.0168(14) 0.0291(16) 0.0270(15) 0.0078(13) 0.0027(12) -0.0020(12)
O5 0.0145(14) 0.0347(17) 0.0185(13) 0.0044(12) 0.0013(11) -0.0046(12)
O6 0.0173(14) 0.0269(16) 0.0213(14) 0.0005(12) 0.0026(11) -0.0007(12)
O1W 0.302(18) 0.077(7) 0.197(13) 0.000 -0.085(12) 0.000

loop_
_atom_type_symbol
_atom_type_description
_atom_type_scat_dispersion_real
_atom_type_scat_dispersion_imag
_atom_type_scat_source
C C 0.0033 0.0016 'International Tables Vol C Tables 4.2.6.8 and 6.1.1.4'
H H 0.0000 0.0000 'International Tables Vol C Tables 4.2.6.8 and 6.1.1.4'
N N 0.0061 0.0033 'International Tables Vol C Tables 4.2.6.8 and 6.1.1.4'
O O 0.0106 0.0060 'International Tables Vol C Tables 4.2.6.8 and 6.1.1.4'
Dy Dy -0.1892 4.4098 'International Tables Vol C Tables 4.2.6.8 and 6.1.1.4'

loop_
_geom_angle_atom_site_label_1
_geom_angle_atom_site_label_2
_geom_angle_atom_site_label_3
_geom_angle
_geom_angle_site_symmetry_1
_geom_angle_site_symmetry_3
O2 Dy1 O1 69.40(10) 5_656 .
O2 Dy1 O5 85.82(11) 5_656 .
O1 Dy1 O5 75.99(10) . .
O2 Dy1 O3 80.61(10) 5_656 .
O1 Dy1 O3 122.37(11) . .
O5 Dy1 O3 150.30(10) . .
O2 Dy1 O6 77.27(10) 5_656 2_656
O1 Dy1 O6 132.61(10) . 2_656
O5 Dy1 O6 68.74(10) . 2_656
O3 Dy1 O6 82.50(10) . 2_656
O2 Dy1 O4 113.80(11) 5_656 7_656
O1 Dy1 O4 80.15(10) . 7_656
O5 Dy1 O4 141.10(10) . 7_656
O3 Dy1 O4 68.48(10) . 7_656
O6 Dy1 O4 145.73(10) 2_656 7_656
O2 Dy1 N2 149.10(11) 5_656 .
O1 Dy1 N2 83.40(11) . .
O5 Dy1 N2 73.21(11) . .
O3 Dy1 N2 127.99(11) . .
O6 Dy1 N2 114.03(11) 2_656 .
O4 Dy1 N2 73.91(11) 7_656 .
O2 Dy1 N1 143.29(11) 5_656 .
O1 Dy1 N1 147.30(11) . .
O5 Dy1 N1 101.74(12) . .
O3 Dy1 N1 75.34(11) . .
O6 Dy1 N1 72.48(11) 2_656 .
O4 Dy1 N1 82.55(12) 7_656 .
N2 Dy1 N1 65.17(12) . .
N1 C1 C2 124.1(5) . .
N1 C1 H1 117.9 . .
C2 C1 H1 117.9 . .
C3 C2 C1 118.9(5) . .
C3 C2 H2 120.5 . .
C1 C2 H2 120.5 . .
C2 C3 C4 119.8(5) . .
C2 C3 H3 120.1 . .
C4 C3 H3 120.1 . .
C3 C4 C5 123.5(5) . .
C3 C4 C12 117.6(4) . .
C5 C4 C12 118.8(5) . .
C6 C5 C4 121.2(5) . .
C6 C5 H5 119.4 . .
C4 C5 H5 119.4 . .
C5 C6 C7 121.8(5) . .
C5 C6 H6 119.1 . .
C7 C6 H6 119.1 . .
C11 C7 C8 116.9(5) . .
C11 C7 C6 119.1(5) . .
C8 C7 C6 124.0(5) . .
C9 C8 C7 119.8(5) . .
C9 C8 H8 120.1 . .
C7 C8 H8 120.1 . .
C8 C9 C10 119.4(5) . .
C8 C9 H9 120.3 . .
C10 C9 H9 120.3 . .
N2 C10 C9 123.0(5) . .
N2 C10 H10 118.5 . .
C9 C10 H10 118.5 . .
N2 C11 C7 123.0(4) . .
N2 C11 C12 118.2(4) . .
C7 C11 C12 118.8(4) . .
N1 C12 C4 122.2(4) . .
N1 C12 C11 117.6(4) . .
C4 C12 C11 120.2(4) . .
O1 C13 O2 127.5(4) . .
O1 C13 C13 116.8(4) . 5_656
O2 C13 C13 115.7(4) . 5_656
O4 C14 O3 127.1(4) . .
O4 C14 C14 116.1(4) . 7_656
O3 C14 C14 116.8(4) . 7_656
O6 C15 O5 127.6(4) . .
O6 C15 C15 116.7(4) . 2_656
O5 C15 C15 115.7(4) . 2_656
C1 N1 C12 117.4(4) . .
C1 N1 Dy1 123.1(3) . .
C12 N1 Dy1 119.5(3) . .
C10 N2 C11 117.7(4) . .
C10 N2 Dy1 122.8(3) . .
C11 N2 Dy1 119.5(3) . .
C13 O1 Dy1 117.1(2) . .
C13 O2 Dy1 117.5(3) . 5_656
C14 O3 Dy1 117.7(2) . .
C14 O4 Dy1 117.6(2) . 7_656
C15 O5 Dy1 118.1(2) . .
C15 O6 Dy1 117.9(2) . 2_656

loop_
_geom_bond_atom_site_label_1
_geom_bond_atom_site_label_2
_geom_bond_distance
_geom_bond_site_symmetry_2
Dy1 O2 2.347(3) 5_656
Dy1 O1 2.350(3) .
Dy1 O5 2.360(3) .
Dy1 O3 2.361(3) .
Dy1 O6 2.361(3) 2_656
Dy1 O4 2.378(3) 7_656
Dy1 N2 2.512(4) .
Dy1 N1 2.527(3) .
C1 N1 1.334(6) .
C1 C2 1.394(6) .
C1 H1 0.9300 .
C2 C3 1.358(8) .
C2 H2 0.9300 .
C3 C4 1.408(8) .
C3 H3 0.9300 .
C4 C5 1.417(7) .
C4 C12 1.422(6) .
C5 C6 1.339(8) .
C5 H5 0.9300 .
C6 C7 1.438(8) .
C6 H6 0.9300 .
C7 C11 1.406(6) .
C7 C8 1.410(8) .
C8 C9 1.358(8) .
C8 H8 0.9300 .
C9 C10 1.404(7) .
C9 H9 0.9300 .
C10 N2 1.323(6) .
C10 H10 0.9300 .
C11 N2 1.366(6) .
C11 C12 1.438(6) .
C12 N1 1.360(5) .
C13 O1 1.249(5) .
C13 O2 1.256(5) .
C13 C13 1.567(7) 5_656
C14 O4 1.250(5) .
C14 O3 1.253(5) .
C14 C14 1.551(7) 7_656
C15 O6 1.249(5) .
C15 O5 1.251(5) .
C15 C15 1.560(8) 2_656
O2 Dy1 2.347(3) 5_656
O4 Dy1 2.378(3) 7_656
O6 Dy1 2.361(3) 2_656

loop_
_geom_torsion_atom_site_label_1
_geom_torsion_atom_site_label_2
_geom_torsion_atom_site_label_3
_geom_torsion_atom_site_label_4
_geom_torsion
_geom_torsion_site_symmetry_1
_geom_torsion_site_symmetry_4
N1 C1 C2 C3 0.0(8) . .
C1 C2 C3 C4 1.2(8) . .
C2 C3 C4 C5 178.1(5) . .
C2 C3 C4 C12 -0.5(7) . .
C3 C4 C5 C6 -176.8(5) . .
C12 C4 C5 C6 1.8(7) . .
C4 C5 C6 C7 -1.4(8) . .
C5 C6 C7 C11 -1.2(7) . .
C5 C6 C7 C8 179.5(5) . .
C11 C7 C8 C9 -2.3(7) . .
C6 C7 C8 C9 176.9(5) . .
C7 C8 C9 C10 0.8(8) . .
C8 C9 C10 N2 1.5(8) . .
C8 C7 C11 N2 1.7(7) . .
C6 C7 C11 N2 -177.6(4) . .
C8 C7 C11 C12 -177.4(4) . .
C6 C7 C11 C12 3.3(6) . .
C3 C4 C12 N1 -1.4(7) . .
C5 C4 C12 N1 179.9(4) . .
C3 C4 C12 C11 179.0(4) . .
C5 C4 C12 C11 0.4(7) . .
N2 C11 C12 N1 -1.6(6) . .
C7 C11 C12 N1 177.6(4) . .
N2 C11 C12 C4 177.9(4) . .
C7 C11 C12 C4 -2.9(6) . .
C2 C1 N1 C12 -1.8(8) . .
C2 C1 N1 Dy1 178.9(4) . .
C4 C12 N1 C1 2.5(7) . .
C11 C12 N1 C1 -177.9(4) . .
C4 C12 N1 Dy1 -178.2(3) . .
C11 C12 N1 Dy1 1.4(5) . .
O2 Dy1 N1 C1 14.7(5) 5_656 .
O1 Dy1 N1 C1 -164.1(3) . .
O5 Dy1 N1 C1 113.6(4) . .
O3 Dy1 N1 C1 -36.1(4) . .
O6 Dy1 N1 C1 50.6(4) 2_656 .
O4 Dy1 N1 C1 -105.7(4) 7_656 .
N2 Dy1 N1 C1 178.6(4) . .
O2 Dy1 N1 C12 -164.6(3) 5_656 .
O1 Dy1 N1 C12 16.6(4) . .
O5 Dy1 N1 C12 -65.7(3) . .
O3 Dy1 N1 C12 144.7(3) . .
O6 Dy1 N1 C12 -128.7(3) 2_656 .
O4 Dy1 N1 C12 75.1(3) 7_656 .
N2 Dy1 N1 C12 -0.6(3) . .
C9 C10 N2 C11 -2.2(7) . .
C9 C10 N2 Dy1 176.3(4) . .
C7 C11 N2 C10 0.5(6) . .
C12 C11 N2 C10 179.6(4) . .
C7 C11 N2 Dy1 -178.1(3) . .
C12 C11 N2 Dy1 1.1(5) . .
O2 Dy1 N2 C10 -17.5(5) 5_656 .
O1 Dy1 N2 C10 10.5(4) . .
O5 Dy1 N2 C10 -66.8(4) . .
O3 Dy1 N2 C10 136.9(3) . .
O6 Dy1 N2 C10 -123.5(4) 2_656 .
O4 Dy1 N2 C10 92.1(4) 7_656 .
N1 Dy1 N2 C10 -178.8(4) . .
O2 Dy1 N2 C11 161.0(3) 5_656 .
O1 Dy1 N2 C11 -171.0(3) . .
O5 Dy1 N2 C11 111.7(3) . .
O3 Dy1 N2 C11 -44.6(3) . .
O6 Dy1 N2 C11 55.0(3) 2_656 .
O4 Dy1 N2 C11 -89.4(3) 7_656 .
N1 Dy1 N2 C11 -0.3(3) . .
O2 C13 O1 Dy1 165.7(3) . .
C13 C13 O1 Dy1 -14.1(6) 5_656 .
O2 Dy1 O1 C13 15.5(3) 5_656 .
O5 Dy1 O1 C13 -75.3(3) . .
O3 Dy1 O1 C13 79.1(3) . .
O6 Dy1 O1 C13 -32.8(4) 2_656 .
O4 Dy1 O1 C13 135.7(3) 7_656 .
N2 Dy1 O1 C13 -149.6(3) . .
N1 Dy1 O1 C13 -165.3(3) . .
O1 C13 O2 Dy1 165.8(3) . 5_656
C13 C13 O2 Dy1 -14.5(5) 5_656 5_656
O4 C14 O3 Dy1 165.7(3) . .
C14 C14 O3 Dy1 -14.0(5) 7_656 .
O2 Dy1 O3 C14 135.6(3) 5_656 .
O1 Dy1 O3 C14 77.3(3) . .
O5 Dy1 O3 C14 -160.5(3) . .
O6 Dy1 O3 C14 -146.2(3) 2_656 .
O4 Dy1 O3 C14 15.2(3) 7_656 .
N2 Dy1 O3 C14 -31.5(3) . .
N1 Dy1 O3 C14 -72.4(3) . .
O3 C14 O4 Dy1 166.0(3) . 7_656
C14 C14 O4 Dy1 -14.2(5) 7_656 7_656
O6 C15 O5 Dy1 163.6(3) . .
C15 C15 O5 Dy1 -14.7(3) 2_656 .
O2 Dy1 O5 C15 92.8(3) 5_656 .
O1 Dy1 O5 C15 162.6(3) . .
O3 Dy1 O5 C15 30.1(4) . .
O6 Dy1 O5 C15 14.8(3) 2_656 .
O4 Dy1 O5 C15 -143.6(3) 7_656 .
N2 Dy1 O5 C15 -110.2(3) . .
N1 Dy1 O5 C15 -50.9(3) . .
O5 C15 O6 Dy1 -167.2(3) . 2_656
C15 C15 O6 Dy1 11.1(3) 2_656 2_656
